data_7112521
loop_
_publ_author_name
'Wu, Yue'
'Chen, Shangjun'
'Yang, Yuheng'
'Zhang, Qiong'
'Xie, Yongshu'
'Tian, He'
'Zhu, Weihong'

_publ_section_title
;
 A novel gated photochromic reactivity controlled by
 complexation/dissociation with BF3.
;
_journal_issue 4
_journal_name_full 'Chemical communications (Cambridge, England)'
_journal_page_first 528
_journal_page_last 530
_journal_paper_doi 10.1039/c1cc15824d
_journal_volume 48
_journal_year 2012
_chemical_formula_sum 'C28 H20 N2 O2 S3'
_chemical_formula_weight 512.64
_chemical_name_systematic
;
?
;
_space_group_IT_number 14
_symmetry_cell_setting monoclinic
_symmetry_space_group_name_Hall '-P 2yn'
_symmetry_space_group_name_H-M 'P 1 21/n 1'
_atom_sites_solution_hydrogens geom
_atom_sites_solution_primary direct
_atom_sites_solution_secondary difmap
_audit_creation_method SHELXL-97
_cell_angle_alpha 90.00
_cell_angle_beta 109.866(2)
_cell_angle_gamma 90.00
_cell_formula_units_Z 4
_cell_length_a 14.2273(13)
_cell_length_b 13.0726(12)
_cell_length_c 14.5059(13)
_cell_measurement_temperature 296(2)
_cell_volume 2537.4(4)
_computing_structure_refinement 'SHELXL-97 (Sheldrick, 1997)'
_computing_structure_solution 'SHELXS-97 (Sheldrick, 1990)'
_diffrn_ambient_temperature 296(2)
_diffrn_measured_fraction_theta_full 0.965
_diffrn_measured_fraction_theta_max 0.965
_diffrn_radiation_monochromator graphite
_diffrn_radiation_source 'fine-focus sealed tube'
_diffrn_radiation_type MoK\a
_diffrn_radiation_wavelength 0.71073
_diffrn_reflns_av_R_equivalents 0.0202
_diffrn_reflns_av_sigmaI/netI 0.0273
_diffrn_reflns_limit_h_max 15
_diffrn_reflns_limit_h_min -18
_diffrn_reflns_limit_k_max 12
_diffrn_reflns_limit_k_min -16
_diffrn_reflns_limit_l_max 18
_diffrn_reflns_limit_l_min -18
_diffrn_reflns_number 13187
_diffrn_reflns_theta_full 27.53
_diffrn_reflns_theta_max 27.53
_diffrn_reflns_theta_min 2.18
_exptl_absorpt_coefficient_mu 0.321
_exptl_absorpt_correction_T_max 0.9595
_exptl_absorpt_correction_T_min 0.9386
_exptl_absorpt_correction_type empirical
_exptl_crystal_density_diffrn 1.342
_exptl_crystal_density_method 'not measured'
_exptl_crystal_F_000 1064
_exptl_crystal_size_max 0.20
_exptl_crystal_size_mid 0.17
_exptl_crystal_size_min 0.13
_refine_diff_density_max 0.469
_refine_diff_density_min -0.474
_refine_diff_density_rms 0.107
_refine_ls_extinction_method none
_refine_ls_goodness_of_fit_ref 1.088
_refine_ls_hydrogen_treatment constr
_refine_ls_matrix_type full
_refine_ls_number_parameters 318
_refine_ls_number_reflns 5638
_refine_ls_number_restraints 0
_refine_ls_restrained_S_all 1.088
_refine_ls_R_factor_all 0.0579
_refine_ls_R_factor_gt 0.0450
_refine_ls_shift/su_max 0.001
_refine_ls_shift/su_mean 0.000
_refine_ls_structure_factor_coef Fsqd
_refine_ls_weighting_details 'calc w=1/[\s^2^(Fo^2^)+(0.1182P)^2^+0.4018P] where P=(Fo^2^+2Fc^2^)/3'
_refine_ls_weighting_scheme calc
_refine_ls_wR_factor_gt 0.1420
_refine_ls_wR_factor_ref 0.1724
_reflns_number_gt 4713
_reflns_number_total 5638
_reflns_threshold_expression >2sigma(I)
_cod_data_source_file c1cc15824d.txt
_cod_data_source_block p21n
_cod_original_sg_symbol_H-M p21/n
_cod_database_code 7112521

loop_
_symmetry_equiv_pos_as_xyz
'x, y, z'
'-x+1/2, y+1/2, -z+1/2'
'-x, -y, -z'
'x-1/2, -y-1/2, z-1/2'

loop_
_atom_site_label
_atom_site_type_symbol
_atom_site_fract_x
_atom_site_fract_y
_atom_site_fract_z
_atom_site_U_iso_or_equiv
_atom_site_adp_type
_atom_site_occupancy
_atom_site_symmetry_multiplicity
_atom_site_calc_flag
_atom_site_refinement_flags
C1 C 0.71733(13) 0.58410(14) 0.12856(13) 0.0358(4) Uani 1 1 d .
C2 C 0.61694(15) 0.56209(17) 0.10352(16) 0.0453(5) Uani 1 1 d .
H2 H 0.5693 0.5962 0.0525 0.054 Uiso 1 1 calc R
C3 C 0.58976(16) 0.48713(19) 0.15737(18) 0.0518(5) Uani 1 1 d .
H3 H 0.5226 0.4707 0.1425 0.062 Uiso 1 1 calc R
C4 C 0.66093(16) 0.43668(17) 0.23267(17) 0.0465(5) Uani 1 1 d .
H4 H 0.6412 0.3858 0.2671 0.056 Uiso 1 1 calc R
C5 C 0.76165(15) 0.46066(16) 0.25793(14) 0.0401(4) Uani 1 1 d .
H5 H 0.8091 0.4267 0.3092 0.048 Uiso 1 1 calc R
C6 C 0.79017(14) 0.53554(14) 0.20587(13) 0.0340(4) Uani 1 1 d .
C7 C 0.89171(13) 0.57749(14) 0.22379(13) 0.0336(4) Uani 1 1 d .
C8 C 0.97666(13) 0.54327(14) 0.30919(13) 0.0348(4) Uani 1 1 d .
C9 C 1.03304(14) 0.60694(15) 0.38228(14) 0.0377(4) Uani 1 1 d .
C10 C 1.07588(14) 0.42477(15) 0.40083(14) 0.0384(4) Uani 1 1 d .
C11 C 1.12249(15) 0.32376(16) 0.43151(16) 0.0444(5) Uani 1 1 d .
C12 C 1.09603(19) 0.24235(18) 0.3673(2) 0.0564(6) Uani 1 1 d .
H12 H 1.0470 0.2505 0.3062 0.068 Uiso 1 1 calc R
C13 C 1.1427(2) 0.1479(2) 0.3942(3) 0.0727(8) Uani 1 1 d .
H13 H 1.1258 0.0938 0.3500 0.087 Uiso 1 1 calc R
C14 C 1.2126(2) 0.1341(2) 0.4843(3) 0.0799(10) Uani 1 1 d .
H14 H 1.2429 0.0706 0.5017 0.096 Uiso 1 1 calc R
C15 C 1.2388(2) 0.2144(3) 0.5502(3) 0.0756(9) Uani 1 1 d .
H15 H 1.2864 0.2045 0.6119 0.091 Uiso 1 1 calc R
C16 C 1.19446(18) 0.3100(2) 0.5246(2) 0.0598(6) Uani 1 1 d .
H16 H 1.2124 0.3641 0.5688 0.072 Uiso 1 1 calc R
C17 C 0.89541(13) 0.65203(14) 0.16163(13) 0.0354(4) Uani 1 1 d .
C18 C 0.98059(14) 0.70896(15) 0.15240(14) 0.0378(4) Uani 1 1 d .
C19 C 1.06665(16) 0.66764(17) 0.14627(18) 0.0469(5) Uani 1 1 d .
C20 C 1.05593(15) 0.85482(16) 0.14256(15) 0.0421(4) Uani 1 1 d .
C21 C 1.07084(17) 0.96550(17) 0.13529(16) 0.0451(5) Uani 1 1 d .
C22 C 1.1613(2) 1.0066(2) 0.1354(2) 0.0645(7) Uani 1 1 d .
H22 H 1.2156 0.9637 0.1432 0.077 Uiso 1 1 calc R
C23 C 1.1711(2) 1.1107(2) 0.1241(3) 0.0750(8) Uani 1 1 d .
H23 H 1.2315 1.1369 0.1233 0.090 Uiso 1 1 calc R
C24 C 1.0933(3) 1.1751(2) 0.1143(2) 0.0701(8) Uani 1 1 d .
H24 H 1.1011 1.2451 0.1080 0.084 Uiso 1 1 calc R
C25 C 1.0030(2) 1.1364(2) 0.1137(2) 0.0646(7) Uani 1 1 d .
H25 H 0.9496 1.1804 0.1067 0.077 Uiso 1 1 calc R
C26 C 0.99149(19) 1.03242(18) 0.12363(18) 0.0530(5) Uani 1 1 d .
H26 H 0.9301 1.0069 0.1225 0.064 Uiso 1 1 calc R
C27 C 1.02423(18) 0.71897(17) 0.39400(17) 0.0509(5) Uani 1 1 d .
H27A H 1.0791 0.7531 0.3827 0.076 Uiso 1 1 calc R
H27B H 1.0255 0.7334 0.4593 0.076 Uiso 1 1 calc R
H27C H 0.9624 0.7428 0.3476 0.076 Uiso 1 1 calc R
C28 C 1.0939(2) 0.5581(2) 0.1427(3) 0.0709(8) Uani 1 1 d .
H28A H 1.0357 0.5163 0.1319 0.106 Uiso 1 1 calc R
H28B H 1.1439 0.5394 0.2038 0.106 Uiso 1 1 calc R
H28C H 1.1197 0.5481 0.0903 0.106 Uiso 1 1 calc R
N1 N 1.00036(12) 0.44035(13) 0.31946(12) 0.0395(4) Uani 1 1 d .
N2 N 0.97459(12) 0.81465(13) 0.14928(13) 0.0396(4) Uani 1 1 d .
O1 O 0.76911(13) 0.64473(14) -0.02053(11) 0.0571(4) Uani 1 1 d .
O2 O 0.73734(12) 0.77601(12) 0.08592(13) 0.0556(4) Uani 1 1 d .
S1 S 0.77351(3) 0.67564(4) 0.07533(3) 0.03790(16) Uani 1 1 d .
S2 S 1.12040(4) 0.53386(4) 0.46881(4) 0.04444(18) Uani 1 1 d .
S3 S 1.14447(4) 0.76560(5) 0.13913(5) 0.0562(2) Uani 1 1 d .

loop_
_atom_site_aniso_label
_atom_site_aniso_U_11
_atom_site_aniso_U_22
_atom_site_aniso_U_33
_atom_site_aniso_U_23
_atom_site_aniso_U_13
_atom_site_aniso_U_12
C1 0.0318(9) 0.0359(9) 0.0376(9) -0.0014(7) 0.0090(7) -0.0025(7)
C2 0.0311(9) 0.0477(11) 0.0524(11) 0.0025(9) 0.0080(8) -0.0009(8)
C3 0.0368(10) 0.0551(13) 0.0630(13) -0.0005(11) 0.0162(9) -0.0074(9)
C4 0.0434(11) 0.0456(11) 0.0541(12) 0.0036(9) 0.0213(9) -0.0073(9)
C5 0.0423(10) 0.0403(10) 0.0365(9) 0.0011(7) 0.0116(8) -0.0022(8)
C6 0.0345(9) 0.0335(9) 0.0318(8) -0.0037(7) 0.0086(7) -0.0028(7)
C7 0.0323(8) 0.0330(9) 0.0335(8) -0.0025(7) 0.0088(7) -0.0006(7)
C8 0.0324(9) 0.0349(9) 0.0341(8) 0.0004(7) 0.0075(7) -0.0004(7)
C9 0.0336(9) 0.0380(10) 0.0374(9) -0.0003(7) 0.0067(7) 0.0006(7)
C10 0.0343(9) 0.0404(10) 0.0394(9) 0.0036(8) 0.0110(7) 0.0015(7)
C11 0.0393(10) 0.0442(11) 0.0518(11) 0.0126(9) 0.0180(9) 0.0038(8)
C12 0.0510(13) 0.0434(12) 0.0756(16) 0.0039(11) 0.0225(12) -0.0002(10)
C13 0.0710(17) 0.0397(13) 0.118(3) 0.0112(15) 0.0458(18) -0.0001(12)
C14 0.0746(19) 0.0521(16) 0.128(3) 0.0463(18) 0.055(2) 0.0180(14)
C15 0.0658(17) 0.075(2) 0.087(2) 0.0463(17) 0.0262(15) 0.0197(15)
C16 0.0514(13) 0.0656(15) 0.0603(14) 0.0238(12) 0.0162(11) 0.0131(11)
C17 0.0324(9) 0.0334(9) 0.0368(9) 0.0000(7) 0.0072(7) 0.0000(7)
C18 0.0361(9) 0.0369(9) 0.0399(9) 0.0013(7) 0.0125(7) -0.0007(7)
C19 0.0409(11) 0.0455(12) 0.0579(12) 0.0004(9) 0.0214(9) 0.0004(8)
C20 0.0379(10) 0.0464(11) 0.0462(10) -0.0001(9) 0.0198(8) -0.0030(8)
C21 0.0490(11) 0.0443(11) 0.0471(10) -0.0013(8) 0.0230(9) -0.0093(9)
C22 0.0561(14) 0.0542(14) 0.093(2) -0.0075(14) 0.0378(14) -0.0128(12)
C23 0.0728(18) 0.0606(16) 0.102(2) -0.0039(15) 0.0432(17) -0.0262(14)
C24 0.097(2) 0.0480(14) 0.0757(18) -0.0018(12) 0.0423(17) -0.0191(14)
C25 0.0790(18) 0.0506(14) 0.0709(16) 0.0083(12) 0.0344(14) 0.0024(13)
C26 0.0564(13) 0.0475(12) 0.0598(13) 0.0046(10) 0.0257(11) -0.0050(10)
C27 0.0517(12) 0.0404(11) 0.0501(11) -0.0075(9) 0.0038(10) 0.0020(9)
C28 0.0621(15) 0.0517(14) 0.108(2) -0.0007(15) 0.0407(16) 0.0111(12)
N1 0.0400(8) 0.0354(8) 0.0388(8) 0.0013(6) 0.0078(7) 0.0012(7)
N2 0.0377(8) 0.0368(8) 0.0467(9) 0.0011(7) 0.0177(7) -0.0022(6)
O1 0.0630(10) 0.0666(10) 0.0376(7) 0.0034(7) 0.0118(7) -0.0098(8)
O2 0.0441(8) 0.0350(8) 0.0754(11) 0.0069(7) 0.0043(7) 0.0043(6)
S1 0.0349(3) 0.0339(3) 0.0386(3) 0.00471(17) 0.00440(19) -0.00213(17)
S2 0.0390(3) 0.0464(3) 0.0386(3) 0.0000(2) 0.0011(2) 0.0009(2)
S3 0.0397(3) 0.0533(4) 0.0844(5) 0.0018(3) 0.0327(3) 0.0000(2)

loop_
_atom_type_symbol
_atom_type_description
_atom_type_scat_dispersion_real
_atom_type_scat_dispersion_imag
_atom_type_scat_source
C C 0.0033 0.0016 'International Tables Vol C Tables 4.2.6.8 and 6.1.1.4'
H H 0.0000 0.0000 'International Tables Vol C Tables 4.2.6.8 and 6.1.1.4'
N N 0.0061 0.0033 'International Tables Vol C Tables 4.2.6.8 and 6.1.1.4'
O O 0.0106 0.0060 'International Tables Vol C Tables 4.2.6.8 and 6.1.1.4'
S S 0.1246 0.1234 'International Tables Vol C Tables 4.2.6.8 and 6.1.1.4'

loop_
_geom_angle_atom_site_label_1
_geom_angle_atom_site_label_2
_geom_angle_atom_site_label_3
_geom_angle
C2 C1 C6 122.47(18)
C2 C1 S1 127.69(16)
C6 C1 S1 109.80(13)
C1 C2 C3 117.44(19)
C4 C3 C2 120.90(19)
C3 C4 C5 121.00(19)
C6 C5 C4 119.02(19)
C5 C6 C1 119.14(17)
C5 C6 C7 128.09(17)
C1 C6 C7 112.70(16)
C17 C7 C8 125.22(16)
C17 C7 C6 114.17(16)
C8 C7 C6 120.40(16)
C9 C8 N1 116.74(17)
C9 C8 C7 124.17(17)
N1 C8 C7 119.05(16)
C8 C9 C27 129.58(18)
C8 C9 S2 108.30(15)
C27 C9 S2 122.09(14)
N1 C10 C11 123.75(19)
N1 C10 S2 114.46(15)
C11 C10 S2 121.75(15)
C12 C11 C16 119.6(2)
C12 C11 C10 119.7(2)
C16 C11 C10 120.7(2)
C11 C12 C13 120.0(3)
C14 C13 C12 120.7(3)
C13 C14 C15 120.1(3)
C14 C15 C16 120.4(3)
C15 C16 C11 119.2(3)
C7 C17 C18 130.75(17)
C7 C17 S1 110.24(14)
C18 C17 S1 118.92(14)
C19 C18 N2 116.01(18)
C19 C18 C17 126.23(19)
N2 C18 C17 117.77(17)
C18 C19 C28 129.1(2)
C18 C19 S3 108.58(16)
C28 C19 S3 122.26(18)
N2 C20 C21 123.7(2)
N2 C20 S3 113.83(16)
C21 C20 S3 122.47(15)
C26 C21 C22 117.9(2)
C26 C21 C20 119.7(2)
C22 C21 C20 122.3(2)
C23 C22 C21 120.6(3)
C24 C23 C22 120.8(3)
C23 C24 C25 119.8(3)
C24 C25 C26 120.2(3)
C25 C26 C21 120.7(2)
C10 N1 C8 110.03(17)
C20 N2 C18 110.98(17)
O1 S1 O2 117.62(11)
O1 S1 C1 111.05(10)
O2 S1 C1 110.01(10)
O1 S1 C17 110.12(10)
O2 S1 C17 112.36(9)
C1 S1 C17 93.02(8)
C9 S2 C10 90.46(9)
C19 S3 C20 90.59(10)

loop_
_geom_bond_atom_site_label_1
_geom_bond_atom_site_label_2
_geom_bond_distance
C1 C2 1.379(3)
C1 C6 1.395(3)
C1 S1 1.7568(19)
C2 C3 1.388(3)
C3 C4 1.379(3)
C4 C5 1.389(3)
C5 C6 1.379(3)
C6 C7 1.483(3)
C7 C17 1.341(3)
C7 C8 1.476(2)
C8 C9 1.372(3)
C8 N1 1.383(2)
C9 C27 1.485(3)
C9 S2 1.7242(19)
C10 N1 1.314(2)
C10 C11 1.477(3)
C10 S2 1.727(2)
C11 C12 1.379(3)
C11 C16 1.402(3)
C12 C13 1.393(4)
C13 C14 1.359(5)
C14 C15 1.383(5)
C15 C16 1.393(4)
C17 C18 1.467(3)
C17 S1 1.7873(18)
C18 C19 1.368(3)
C18 N2 1.384(3)
C19 C28 1.489(3)
C19 S3 1.719(2)
C20 N2 1.304(3)
C20 C21 1.471(3)
C20 S3 1.730(2)
C21 C26 1.392(3)
C21 C22 1.395(3)
C22 C23 1.383(4)
C23 C24 1.358(4)
C24 C25 1.379(4)
C25 C26 1.382(4)
O1 S1 1.4289(17)
O2 S1 1.4365(16)
